data_2229989
loop_
_publ_author_name
'Harrad, Mohamed Anoir'
'Boualy, Brahim'
'Ali, Mustapha Ait'
'Firdoussi, Larbi El'
'Rizzoli, Corrado'

_publ_section_title
;
 <i>rac</i>-Ethyl
 (2<i>Z</i>)-3-{2-[(<i>Z</i>)-4-ethoxy-4-oxobut-2-en-2-ylamino]cyclohexylamino}but-2-enoate
;
_journal_coeditor_code GK2371
_journal_issue 5
_journal_name_full 'Acta Crystallographica Section E'
_journal_page_first o1269
_journal_page_last o1270
_journal_paper_doi 10.1107/S1600536811015248
_journal_volume 67
_journal_year 2011
_chemical_formula_iupac 'C18 H30 N2 O4'
_chemical_formula_moiety 'C18 H30 N2 O4'
_chemical_formula_sum 'C18 H30 N2 O4'
_chemical_formula_weight 338.44
_chemical_name_systematic
;
<i>rac</i>-Ethyl (2<i>Z</i>)-3-{2-[(<i>Z</i>)-4-ethoxy-
4-oxobut-2-en-2-ylamino]cyclohexylamino}but-2-enoate
;
_space_group_IT_number 2
_symmetry_cell_setting triclinic
_symmetry_space_group_name_Hall '-P 1'
_symmetry_space_group_name_H-M 'P -1'
_atom_sites_solution_hydrogens geom
_atom_sites_solution_primary direct
_atom_sites_solution_secondary difmap
_cell_angle_alpha 90.904(6)
_cell_angle_beta 109.222(6)
_cell_angle_gamma 114.048(5)
_cell_formula_units_Z 4
_cell_length_a 11.1424(9)
_cell_length_b 12.7445(6)
_cell_length_c 16.3298(11)
_cell_measurement_reflns_used 48
_cell_measurement_temperature 294(2)
_cell_measurement_theta_max 29.82
_cell_measurement_theta_min 18.40
_cell_volume 1969.1(3)
_computing_cell_refinement '<i>AED</i> (Belletti <i>et al.</i>, 1993)'
_computing_data_collection '<i>AED</i> (Belletti <i>et al.</i>, 1993)'
_computing_data_reduction '<i>AED</i> (Belletti <i>et al.</i>, 1993)'
_computing_molecular_graphics
;
<i>ORTEP-3 for Windows</i> (Farrugia, 1997) and <i>SCHAKAL97</i>
(Keller, 1997)
;
_computing_publication_material '<i>SHELXL97</i> (Sheldrick, 2008) and <i>PARST95</i> (Nardelli, 1995)'
_computing_structure_refinement '<i>SHELXL97</i> (Sheldrick, 2008)'
_computing_structure_solution '<i>SIR97</i> (Altomare <i>et al.</i>, 1999)'
_diffrn_ambient_temperature 294(2)
_diffrn_measured_fraction_theta_full 1.000
_diffrn_measured_fraction_theta_max 1.000
_diffrn_measurement_device 'Siemens AED'
_diffrn_measurement_method \q/2\q
_diffrn_radiation_monochromator graphite
_diffrn_radiation_source 'fine-focus sealed tube'
_diffrn_radiation_type CuK\a
_diffrn_radiation_wavelength 1.54178
_diffrn_reflns_av_R_equivalents 0.0055
_diffrn_reflns_av_sigmaI/netI 0.0083
_diffrn_reflns_limit_h_max 12
_diffrn_reflns_limit_h_min -13
_diffrn_reflns_limit_k_max 9
_diffrn_reflns_limit_k_min -15
_diffrn_reflns_limit_l_max 19
_diffrn_reflns_limit_l_min -18
_diffrn_reflns_number 7461
_diffrn_reflns_theta_full 68.00
_diffrn_reflns_theta_max 68.00
_diffrn_reflns_theta_min 2.91
_diffrn_standards_decay_% 0.02
_diffrn_standards_interval_count 100
_diffrn_standards_number 3
_exptl_absorpt_coefficient_mu 0.650
_exptl_absorpt_correction_type none
_exptl_crystal_colour colourless
_exptl_crystal_density_diffrn 1.142
_exptl_crystal_density_method 'not measured'
_exptl_crystal_description 'irregular block'
_exptl_crystal_F_000 736
_exptl_crystal_size_max 0.18
_exptl_crystal_size_mid 0.15
_exptl_crystal_size_min 0.10
_refine_diff_density_max 0.192
_refine_diff_density_min -0.135
_refine_ls_extinction_coef 0.0100(5)
_refine_ls_extinction_method '<i>SHELXL97</i> (Sheldrick, 2008)'
_refine_ls_goodness_of_fit_ref 1.155
_refine_ls_hydrogen_treatment mixed
_refine_ls_matrix_type full
_refine_ls_number_parameters 467
_refine_ls_number_reflns 7189
_refine_ls_number_restraints 8
_refine_ls_restrained_S_all 1.156
_refine_ls_R_factor_all 0.0437
_refine_ls_R_factor_gt 0.0341
_refine_ls_shift/su_max 0.000
_refine_ls_shift/su_mean 0.000
_refine_ls_structure_factor_coef Fsqd
_refine_ls_weighting_details 'calc w=1/[\s^2^(Fo^2^)+(0.0604P)^2^+0.0296P] where P=(Fo^2^+2Fc^2^)/3'
_refine_ls_weighting_scheme calc
_refine_ls_wR_factor_gt 0.0893
_refine_ls_wR_factor_ref 0.1055
_reflns_number_gt 5826
_reflns_number_total 7189
_reflns_threshold_expression I>2\s(I)
_cod_data_source_file gk2371.cif
_cod_data_source_block I
_cod_database_code 2229989
_cod_database_fobs_code 2229989

loop_
_symmetry_equiv_pos_as_xyz
x,y,z
-x,-y,-z

loop_
_atom_site_type_symbol
_atom_site_label
_atom_site_fract_x
_atom_site_fract_y
_atom_site_fract_z
_atom_site_U_iso_or_equiv
_atom_site_adp_type
_atom_site_calc_flag
_atom_site_refinement_flags
_atom_site_occupancy
_atom_site_symmetry_multiplicity
_atom_site_disorder_assembly
_atom_site_disorder_group
O O1 0.65218(9) 0.84797(6) 0.08853(5) 0.0814(2) Uani d . 1 1 . .
O O2 0.58185(10) 0.74147(7) -0.04449(5) 0.0864(2) Uani d . 1 1 . .
O O3 0.11165(8) 0.64888(7) 0.18740(5) 0.0774(2) Uani d . 1 1 . .
O O4 -0.03250(9) 0.73472(8) 0.13437(6) 0.0912(3) Uani d . 1 1 . .
O O5 -0.19007(10) 0.18776(8) 0.38766(5) 0.0895(3) Uani d . 1 1 A .
O O6A -0.1211(2) 0.10330(16) 0.50344(14) 0.0829(5) Uani d PD 0.704(2) 1 A 1
O O6B -0.0647(6) 0.1425(4) 0.5121(4) 0.0829(5) Uani d PD 0.296(2) 1 A 2
O O7 0.34330(8) 0.27768(7) 0.26921(6) 0.0846(2) Uani d . 1 1 . .
O O8 0.52581(9) 0.38869(8) 0.39309(7) 0.0963(3) Uani d D 1 1 . .
N N1 0.55037(10) 0.72198(8) 0.20595(6) 0.0684(2) Uani d . 1 1 . .
H H1N 0.5994(13) 0.7854(12) 0.1927(8) 0.082(4) Uiso d . 1 1 . .
N N2 0.38841(10) 0.79819(8) 0.27442(7) 0.0727(2) Uani d . 1 1 . .
H H2N 0.3211(14) 0.7281(12) 0.2553(8) 0.084(4) Uiso d . 1 1 . .
N N3 -0.13927(10) 0.13606(8) 0.24363(6) 0.0687(2) Uani d . 1 1 . .
H H3N -0.1697(13) 0.1707(11) 0.2705(8) 0.080(4) Uiso d . 1 1 . .
N N4 0.11045(10) 0.32223(9) 0.23049(6) 0.0719(2) Uani d . 1 1 . .
H H4N 0.1472(13) 0.2852(11) 0.2165(8) 0.082(4) Uiso d . 1 1 . .
C C1 0.55684(11) 0.71559(9) 0.29601(6) 0.0635(2) Uani d . 1 1 . .
H H1 0.4829 0.6400 0.2960 0.076 Uiso calc R 1 1 . .
C C2 0.69934(12) 0.72291(10) 0.35581(8) 0.0756(3) Uani d . 1 1 . .
H H2A 0.7131 0.6592 0.3338 0.091 Uiso calc R 1 1 . .
H H2B 0.7744 0.7955 0.3542 0.091 Uiso calc R 1 1 . .
C C3 0.70863(14) 0.71697(11) 0.45078(8) 0.0846(3) Uani d . 1 1 . .
H H3A 0.6395 0.6415 0.4536 0.102 Uiso calc R 1 1 . .
H H3B 0.8018 0.7256 0.4871 0.102 Uiso calc R 1 1 . .
C C4 0.68137(14) 0.81250(11) 0.48572(8) 0.0863(3) Uani d . 1 1 . .
H H4A 0.7565 0.8879 0.4890 0.104 Uiso calc R 1 1 . .
H H4B 0.6816 0.8045 0.5447 0.104 Uiso calc R 1 1 . .
C C5 0.53939(13) 0.80654(11) 0.42641(8) 0.0819(3) Uani d . 1 1 . .
H H5A 0.4639 0.7346 0.4285 0.098 Uiso calc R 1 1 . .
H H5B 0.5272 0.8710 0.4487 0.098 Uiso calc R 1 1 . .
C C6 0.52777(11) 0.81168(9) 0.33084(7) 0.0664(2) Uani d . 1 1 . .
H H6 0.5987 0.8876 0.3285 0.080 Uiso calc R 1 1 . .
C C7 0.48965(10) 0.63196(8) 0.13905(6) 0.0608(2) Uani d . 1 1 . .
C C8 0.40309(15) 0.51312(10) 0.15353(9) 0.0937(4) Uani d . 1 1 . .
H H8A 0.4628 0.4896 0.1987 0.141 Uiso calc R 1 1 . .
H H8B 0.3609 0.4582 0.0998 0.141 Uiso calc R 1 1 . .
H H8C 0.3302 0.5155 0.1714 0.141 Uiso calc R 1 1 . .
C C9 0.50447(10) 0.64528(9) 0.05978(7) 0.0648(2) Uani d . 1 1 . .
H H9 0.4586 0.5793 0.0162 0.078 Uiso calc R 1 1 . .
C C10 0.58526(11) 0.75309(9) 0.03918(7) 0.0655(2) Uani d . 1 1 . .
C C11 0.65923(17) 0.84598(13) -0.07360(9) 0.0971(4) Uani d . 1 1 . .
H H11A 0.6510 0.9113 -0.0488 0.117 Uiso calc R 1 1 . .
H H11B 0.6176 0.8358 -0.1372 0.117 Uiso calc R 1 1 . .
C C12 0.80899(19) 0.87259(17) -0.04739(13) 0.1255(6) Uani d . 1 1 . .
H H12A 0.8566 0.9426 -0.0674 0.188 Uiso calc R 1 1 . .
H H12B 0.8177 0.8091 -0.0732 0.188 Uiso calc R 1 1 . .
H H12C 0.8508 0.8836 0.0156 0.188 Uiso calc R 1 1 . .
C C13 0.34359(13) 0.88097(10) 0.25392(8) 0.0779(3) Uani d . 1 1 . .
C C14 0.45322(18) 1.00673(12) 0.28361(13) 0.1315(7) Uani d . 1 1 . .
H H14A 0.4072 1.0572 0.2707 0.197 Uiso calc R 1 1 . .
H H14B 0.5175 1.0224 0.2531 0.197 Uiso calc R 1 1 . .
H H14C 0.5046 1.0204 0.3459 0.197 Uiso calc R 1 1 . .
C C15 0.20513(13) 0.85458(10) 0.20757(7) 0.0795(3) Uani d . 1 1 . .
H H15 0.1805 0.9157 0.1951 0.095 Uiso calc R 1 1 . .
C C16 0.09706(12) 0.73879(10) 0.17749(7) 0.0699(3) Uani d . 1 1 . .
C C17 -0.15032(13) 0.61954(12) 0.10095(8) 0.0878(4) Uani d . 1 1 . .
H H17A -0.1213 0.5689 0.0757 0.105 Uiso calc R 1 1 . .
H H17B -0.2272 0.6252 0.0544 0.105 Uiso calc R 1 1 . .
C C18 -0.20206(15) 0.56635(16) 0.17051(10) 0.1087(5) Uani d . 1 1 . .
H H18A -0.2798 0.4907 0.1452 0.163 Uiso calc R 1 1 . .
H H18B -0.2327 0.6153 0.1950 0.163 Uiso calc R 1 1 . .
H H18C -0.1270 0.5587 0.2161 0.163 Uiso calc R 1 1 . .
C C19 -0.13341(11) 0.16744(9) 0.15936(7) 0.0646(2) Uani d . 1 1 . .
H H19 -0.0979 0.1202 0.1354 0.077 Uiso calc R 1 1 . .
C C20 -0.28197(12) 0.14077(10) 0.09474(7) 0.0760(3) Uani d . 1 1 . .
H H20A -0.3426 0.0579 0.0856 0.091 Uiso calc R 1 1 . .
H H20B -0.3214 0.1824 0.1197 0.091 Uiso calc R 1 1 . .
C C21 -0.27846(14) 0.17667(11) 0.00643(8) 0.0837(3) Uani d . 1 1 . .
H H21A -0.2467 0.1302 -0.0209 0.100 Uiso calc R 1 1 . .
H H21B -0.3730 0.1616 -0.0324 0.100 Uiso calc R 1 1 . .
C C22 -0.18062(14) 0.30461(12) 0.01838(8) 0.0833(3) Uani d . 1 1 . .
H H22A -0.2169 0.3513 0.0410 0.100 Uiso calc R 1 1 . .
H H22B -0.1776 0.3245 -0.0382 0.100 Uiso calc R 1 1 . .
C C23 -0.03151(13) 0.33309(12) 0.08190(8) 0.0817(3) Uani d . 1 1 . .
H H23A 0.0276 0.4162 0.0908 0.098 Uiso calc R 1 1 . .
H H23B 0.0085 0.2926 0.0565 0.098 Uiso calc R 1 1 . .
C C24 -0.03252(11) 0.29689(9) 0.17064(7) 0.0652(2) Uani d . 1 1 . .
H H24 -0.0665 0.3432 0.1971 0.078 Uiso calc R 1 1 . .
C C25 -0.07559(10) 0.07824(8) 0.29520(7) 0.0607(2) Uani d . 1 1 . .
C C26 -0.00907(14) 0.01806(11) 0.25829(8) 0.0788(3) Uani d . 1 1 . .
H H26A 0.0647 0.0746 0.2427 0.118 Uiso calc R 1 1 . .
H H26B -0.0793 -0.0381 0.2069 0.118 Uiso calc R 1 1 . .
H H26C 0.0300 -0.0209 0.3017 0.118 Uiso calc R 1 1 . .
C C27 -0.07262(11) 0.07126(9) 0.37959(7) 0.0654(2) Uani d . 1 1 A .
H H27 -0.0317 0.0267 0.4114 0.078 Uiso calc R 1 1 . .
C C28 -0.12888(13) 0.12870(9) 0.42072(7) 0.0725(3) Uani d . 1 1 . .
C C29A -0.1870(3) 0.14951(19) 0.54811(14) 0.0902(5) Uani d PD 0.704(2) 1 A 1
H H29A -0.2160 0.0993 0.5888 0.108 Uiso calc PR 0.704(2) 1 A 1
H H29B -0.2707 0.1505 0.5052 0.108 Uiso calc PR 0.704(2) 1 A 1
C C30A -0.0877(3) 0.2695(2) 0.59710(16) 0.1157(7) Uani d PD 0.704(2) 1 A 1
H H30A -0.1333 0.2985 0.6259 0.174 Uiso calc PR 0.704(2) 1 A 1
H H30B -0.0598 0.3194 0.5568 0.174 Uiso calc PR 0.704(2) 1 A 1
H H30C -0.0056 0.2683 0.6403 0.174 Uiso calc PR 0.704(2) 1 A 1
C C29B -0.0883(6) 0.2124(5) 0.5686(3) 0.0902(5) Uani d PD 0.296(2) 1 A 2
H H29C -0.0699 0.2880 0.5509 0.108 Uiso calc PR 0.296(2) 1 A 2
H H29D -0.0242 0.2246 0.6288 0.108 Uiso calc PR 0.296(2) 1 A 2
C C30B -0.2357(7) 0.1538(6) 0.5640(4) 0.1157(7) Uani d PD 0.296(2) 1 A 2
H H30D -0.2509 0.2013 0.6020 0.174 Uiso calc PR 0.296(2) 1 A 2
H H30E -0.2532 0.0796 0.5824 0.174 Uiso calc PR 0.296(2) 1 A 2
H H30F -0.2988 0.1424 0.5045 0.174 Uiso calc PR 0.296(2) 1 A 2
C C31 0.18551(11) 0.39366(9) 0.30854(7) 0.0653(2) Uani d . 1 1 B .
C C32 0.11850(15) 0.45730(13) 0.34209(8) 0.0911(4) Uani d . 1 1 . .
H H32A 0.0876 0.5000 0.2987 0.137 Uiso calc R 1 1 . .
H H32B 0.1863 0.5105 0.3955 0.137 Uiso calc R 1 1 . .
H H32C 0.0389 0.4020 0.3535 0.137 Uiso calc R 1 1 . .
C C33 0.32099(11) 0.41186(9) 0.35799(7) 0.0692(3) Uani d . 1 1 . .
H H33 0.3689 0.4659 0.4101 0.083 Uiso calc R 1 1 B .
C C34 0.39224(11) 0.35293(9) 0.33421(8) 0.0701(3) Uani d . 1 1 B .
C C35A 0.6064(10) 0.3370(8) 0.3684(8) 0.1107(14) Uani d PD 0.505(3) 1 B 1
H H35A 0.5625 0.3052 0.3059 0.133 Uiso calc PR 0.505(3) 1 B 1
H H35B 0.6079 0.2739 0.4005 0.133 Uiso calc PR 0.505(3) 1 B 1
C C36A 0.7530(4) 0.4278(3) 0.3891(3) 0.1138(9) Uani d PD 0.505(3) 1 B 1
H H36A 0.8069 0.3938 0.3736 0.171 Uiso calc PR 0.505(3) 1 B 1
H H36B 0.7958 0.4591 0.4509 0.171 Uiso calc PR 0.505(3) 1 B 1
H H36C 0.7510 0.4891 0.3561 0.171 Uiso calc PR 0.505(3) 1 B 1
C C35B 0.6115(10) 0.3321(9) 0.3864(8) 0.1107(14) Uani d PD 0.495(3) 1 B 2
H H35C 0.5535 0.2491 0.3655 0.133 Uiso calc PR 0.495(3) 1 B 2
H H35D 0.6832 0.3434 0.4435 0.133 Uiso calc PR 0.495(3) 1 B 2
C C36B 0.6779(4) 0.3848(3) 0.3239(3) 0.1138(9) Uani d PD 0.495(3) 1 B 2
H H36D 0.7310 0.3454 0.3148 0.171 Uiso calc PR 0.495(3) 1 B 2
H H36E 0.7401 0.4658 0.3472 0.171 Uiso calc PR 0.495(3) 1 B 2
H H36F 0.6062 0.3777 0.2688 0.171 Uiso calc PR 0.495(3) 1 B 2

loop_
_atom_site_aniso_label
_atom_site_aniso_U_11
_atom_site_aniso_U_22
_atom_site_aniso_U_33
_atom_site_aniso_U_12
_atom_site_aniso_U_13
_atom_site_aniso_U_23
O1 0.0996(6) 0.0589(4) 0.0826(5) 0.0259(4) 0.0411(4) 0.0138(4)
O2 0.1099(6) 0.0779(5) 0.0716(5) 0.0353(5) 0.0407(4) 0.0190(4)
O3 0.0683(4) 0.0726(5) 0.0910(5) 0.0352(4) 0.0234(4) 0.0129(4)
O4 0.0796(5) 0.0919(6) 0.0928(6) 0.0482(5) 0.0072(4) 0.0111(4)
O5 0.1190(7) 0.1038(6) 0.0856(5) 0.0769(6) 0.0486(5) 0.0328(5)
O6A 0.1189(17) 0.0739(12) 0.0744(7) 0.0502(11) 0.0471(12) 0.0226(9)
O6B 0.1189(17) 0.0739(12) 0.0744(7) 0.0502(11) 0.0471(12) 0.0226(9)
O7 0.0722(5) 0.0796(5) 0.0976(6) 0.0342(4) 0.0253(4) 0.0048(4)
O8 0.0653(5) 0.0818(5) 0.1212(7) 0.0336(4) 0.0085(4) -0.0023(5)
N1 0.0743(5) 0.0544(5) 0.0685(5) 0.0177(4) 0.0301(4) 0.0123(4)
N2 0.0631(5) 0.0594(5) 0.0851(6) 0.0232(4) 0.0194(4) 0.0076(4)
N3 0.0763(6) 0.0798(6) 0.0707(5) 0.0477(5) 0.0340(4) 0.0227(4)
N4 0.0635(5) 0.0806(6) 0.0752(6) 0.0370(5) 0.0231(4) 0.0075(5)
C1 0.0623(5) 0.0550(5) 0.0642(5) 0.0178(4) 0.0227(4) 0.0114(4)
C2 0.0709(6) 0.0699(6) 0.0818(7) 0.0314(5) 0.0220(5) 0.0158(5)
C3 0.0831(8) 0.0752(7) 0.0766(7) 0.0302(6) 0.0122(6) 0.0179(6)
C4 0.0909(8) 0.0780(7) 0.0644(6) 0.0235(6) 0.0152(6) 0.0080(5)
C5 0.0844(8) 0.0805(7) 0.0737(7) 0.0289(6) 0.0302(6) 0.0055(5)
C6 0.0609(5) 0.0579(5) 0.0688(6) 0.0187(4) 0.0194(5) 0.0080(4)
C7 0.0515(5) 0.0560(5) 0.0645(5) 0.0194(4) 0.0144(4) 0.0089(4)
C8 0.1030(9) 0.0618(7) 0.0816(8) 0.0023(6) 0.0360(7) 0.0035(5)
C9 0.0624(6) 0.0586(5) 0.0640(6) 0.0223(4) 0.0173(4) 0.0070(4)
C10 0.0709(6) 0.0646(6) 0.0658(6) 0.0342(5) 0.0248(5) 0.0148(5)
C11 0.1316(12) 0.0907(9) 0.0856(8) 0.0509(9) 0.0557(8) 0.0361(7)
C12 0.1146(13) 0.1228(13) 0.1317(14) 0.0328(10) 0.0597(11) 0.0457(11)
C13 0.0854(7) 0.0616(6) 0.0734(7) 0.0286(5) 0.0176(6) 0.0133(5)
C14 0.1176(12) 0.0606(8) 0.1555(15) 0.0270(8) -0.0074(11) 0.0155(8)
C15 0.0893(8) 0.0714(7) 0.0753(7) 0.0441(6) 0.0156(6) 0.0138(5)
C16 0.0733(6) 0.0781(7) 0.0618(6) 0.0411(6) 0.0186(5) 0.0114(5)
C17 0.0700(7) 0.1016(9) 0.0771(7) 0.0386(7) 0.0084(6) 0.0057(6)
C18 0.0777(8) 0.1517(14) 0.0942(9) 0.0514(9) 0.0268(7) 0.0191(9)
C19 0.0687(6) 0.0691(6) 0.0656(6) 0.0388(5) 0.0250(5) 0.0139(5)
C20 0.0694(6) 0.0742(7) 0.0768(7) 0.0324(5) 0.0167(5) 0.0085(5)
C21 0.0901(8) 0.0898(8) 0.0687(6) 0.0505(7) 0.0123(6) 0.0086(6)
C22 0.0974(8) 0.0956(8) 0.0738(7) 0.0589(7) 0.0297(6) 0.0291(6)
C23 0.0850(8) 0.0902(8) 0.0843(7) 0.0467(7) 0.0369(6) 0.0329(6)
C24 0.0631(6) 0.0708(6) 0.0684(6) 0.0358(5) 0.0237(5) 0.0129(5)
C25 0.0551(5) 0.0535(5) 0.0707(6) 0.0238(4) 0.0196(4) 0.0098(4)
C26 0.0933(8) 0.0823(7) 0.0818(7) 0.0561(7) 0.0344(6) 0.0194(6)
C27 0.0709(6) 0.0588(5) 0.0686(6) 0.0329(5) 0.0223(5) 0.0141(4)
C28 0.0880(7) 0.0653(6) 0.0714(6) 0.0385(6) 0.0314(5) 0.0177(5)
C29A 0.1123(16) 0.0960(15) 0.0813(11) 0.0553(12) 0.0459(12) 0.0170(10)
C30A 0.1343(18) 0.1182(16) 0.1043(15) 0.0694(14) 0.0388(13) -0.0099(12)
C29B 0.1123(16) 0.0960(15) 0.0813(11) 0.0553(12) 0.0459(12) 0.0170(10)
C30B 0.1343(18) 0.1182(16) 0.1043(15) 0.0694(14) 0.0388(13) -0.0099(12)
C31 0.0716(6) 0.0657(6) 0.0641(6) 0.0310(5) 0.0297(5) 0.0196(5)
C32 0.0950(9) 0.1066(10) 0.0821(8) 0.0563(8) 0.0301(7) 0.0042(7)
C33 0.0715(6) 0.0686(6) 0.0658(6) 0.0298(5) 0.0238(5) 0.0167(5)
C34 0.0623(6) 0.0603(6) 0.0805(7) 0.0228(5) 0.0225(5) 0.0189(5)
C35A 0.0754(10) 0.0835(10) 0.157(4) 0.0428(8) 0.0135(18) 0.0046(19)
C36A 0.102(2) 0.0986(19) 0.163(3) 0.0561(17) 0.0601(18) 0.0378(19)
C35B 0.0754(10) 0.0835(10) 0.157(4) 0.0428(8) 0.0135(18) 0.0046(19)
C36B 0.102(2) 0.0986(19) 0.163(3) 0.0561(17) 0.0601(18) 0.0378(19)

loop_
_atom_type_symbol
_atom_type_description
_atom_type_scat_dispersion_real
_atom_type_scat_dispersion_imag
_atom_type_scat_source
O O 0.0492 0.0322 'International Tables Vol C Tables 4.2.6.8 and 6.1.1.4'
N N 0.0311 0.0180 'International Tables Vol C Tables 4.2.6.8 and 6.1.1.4'
H H 0.0000 0.0000 'International Tables Vol C Tables 4.2.6.8 and 6.1.1.4'
C C 0.0181 0.0091 'International Tables Vol C Tables 4.2.6.8 and 6.1.1.4'

loop_
_geom_angle_atom_site_label_1
_geom_angle_atom_site_label_2
_geom_angle_atom_site_label_3
_geom_angle_site_symmetry_1
_geom_angle_site_symmetry_3
_geom_angle
_geom_angle_publ_flag
C10 O2 C11 . . 117.28(10) ?
C16 O4 C17 . . 116.58(9) ?
C28 O6A C29A . . 117.05(18) ?
C28 O6B C29B . . 119.8(5) ?
C34 O8 C35B . . 121.2(5) ?
C34 O8 C35A . . 114.2(5) ?
C7 N1 C1 . . 126.83(9) ?
C7 N1 H1N . . 111.8(8) ?
C1 N1 H1N . . 120.6(8) ?
C13 N2 C6 . . 128.79(10) ?
C13 N2 H2N . . 113.1(8) ?
C6 N2 H2N . . 117.7(8) ?
C25 N3 C19 . . 128.67(9) ?
C25 N3 H3N . . 112.5(8) ?
C19 N3 H3N . . 117.2(8) ?
C31 N4 C24 . . 128.22(9) ?
C31 N4 H4N . . 115.3(9) ?
C24 N4 H4N . . 116.3(9) ?
N1 C1 C2 . . 111.09(9) ?
N1 C1 C6 . . 110.54(8) ?
C2 C1 C6 . . 110.93(8) ?
N1 C1 H1 . . 108.0 ?
C2 C1 H1 . . 108.0 ?
C6 C1 H1 . . 108.0 ?
C3 C2 C1 . . 111.95(9) ?
C3 C2 H2A . . 109.2 ?
C1 C2 H2A . . 109.2 ?
C3 C2 H2B . . 109.2 ?
C1 C2 H2B . . 109.2 ?
H2A C2 H2B . . 107.9 ?
C4 C3 C2 . . 110.45(10) ?
C4 C3 H3A . . 109.6 ?
C2 C3 H3A . . 109.6 ?
C4 C3 H3B . . 109.6 ?
C2 C3 H3B . . 109.6 ?
H3A C3 H3B . . 108.1 ?
C3 C4 C5 . . 111.02(10) ?
C3 C4 H4A . . 109.4 ?
C5 C4 H4A . . 109.4 ?
C3 C4 H4B . . 109.4 ?
C5 C4 H4B . . 109.4 ?
H4A C4 H4B . . 108.0 ?
C6 C5 C4 . . 112.53(10) ?
C6 C5 H5A . . 109.1 ?
C4 C5 H5A . . 109.1 ?
C6 C5 H5B . . 109.1 ?
C4 C5 H5B . . 109.1 ?
H5A C5 H5B . . 107.8 ?
N2 C6 C5 . . 111.60(9) ?
N2 C6 C1 . . 109.13(8) ?
C5 C6 C1 . . 110.09(9) ?
N2 C6 H6 . . 108.7 ?
C5 C6 H6 . . 108.7 ?
C1 C6 H6 . . 108.7 ?
N1 C7 C9 . . 122.42(9) ?
N1 C7 C8 . . 118.00(10) ?
C9 C7 C8 . . 119.59(9) ?
C7 C8 H8A . . 109.5 ?
C7 C8 H8B . . 109.5 ?
H8A C8 H8B . . 109.5 ?
C7 C8 H8C . . 109.5 ?
H8A C8 H8C . . 109.5 ?
H8B C8 H8C . . 109.5 ?
C7 C9 C10 . . 124.40(9) ?
C7 C9 H9 . . 117.8 ?
C10 C9 H9 . . 117.8 ?
O1 C10 O2 . . 121.51(10) ?
O1 C10 C9 . . 126.35(10) ?
O2 C10 C9 . . 112.14(9) ?
O2 C11 C12 . . 112.02(12) ?
O2 C11 H11A . . 109.2 ?
C12 C11 H11A . . 109.2 ?
O2 C11 H11B . . 109.2 ?
C12 C11 H11B . . 109.2 ?
H11A C11 H11B . . 107.9 ?
C11 C12 H12A . . 109.5 ?
C11 C12 H12B . . 109.5 ?
H12A C12 H12B . . 109.5 ?
C11 C12 H12C . . 109.5 ?
H12A C12 H12C . . 109.5 ?
H12B C12 H12C . . 109.5 ?
N2 C13 C15 . . 122.28(11) ?
N2 C13 C14 . . 117.39(11) ?
C15 C13 C14 . . 120.33(11) ?
C13 C14 H14A . . 109.5 ?
C13 C14 H14B . . 109.5 ?
H14A C14 H14B . . 109.5 ?
C13 C14 H14C . . 109.5 ?
H14A C14 H14C . . 109.5 ?
H14B C14 H14C . . 109.5 ?
C13 C15 C16 . . 123.31(10) ?
C13 C15 H15 . . 118.3 ?
C16 C15 H15 . . 118.3 ?
O3 C16 O4 . . 120.92(10) ?
O3 C16 C15 . . 126.59(10) ?
O4 C16 C15 . . 112.49(10) ?
O4 C17 C18 . . 112.64(11) ?
O4 C17 H17A . . 109.1 ?
C18 C17 H17A . . 109.1 ?
O4 C17 H17B . . 109.1 ?
C18 C17 H17B . . 109.1 ?
H17A C17 H17B . . 107.8 ?
C17 C18 H18A . . 109.5 ?
C17 C18 H18B . . 109.5 ?
H18A C18 H18B . . 109.5 ?
C17 C18 H18C . . 109.5 ?
H18A C18 H18C . . 109.5 ?
H18B C18 H18C . . 109.5 ?
N3 C19 C20 . . 109.91(9) ?
N3 C19 C24 . . 110.78(8) ?
C20 C19 C24 . . 110.58(8) ?
N3 C19 H19 . . 108.5 ?
C20 C19 H19 . . 108.5 ?
C24 C19 H19 . . 108.5 ?
C21 C20 C19 . . 111.11(10) ?
C21 C20 H20A . . 109.4 ?
C19 C20 H20A . . 109.4 ?
C21 C20 H20B . . 109.4 ?
C19 C20 H20B . . 109.4 ?
H20A C20 H20B . . 108.0 ?
C22 C21 C20 . . 111.03(10) ?
C22 C21 H21A . . 109.4 ?
C20 C21 H21A . . 109.4 ?
C22 C21 H21B . . 109.4 ?
C20 C21 H21B . . 109.4 ?
H21A C21 H21B . . 108.0 ?
C21 C22 C23 . . 111.17(10) ?
C21 C22 H22A . . 109.4 ?
C23 C22 H22A . . 109.4 ?
C21 C22 H22B . . 109.4 ?
C23 C22 H22B . . 109.4 ?
H22A C22 H22B . . 108.0 ?
C22 C23 C24 . . 111.12(9) ?
C22 C23 H23A . . 109.4 ?
C24 C23 H23A . . 109.4 ?
C22 C23 H23B . . 109.4 ?
C24 C23 H23B . . 109.4 ?
H23A C23 H23B . . 108.0 ?
N4 C24 C23 . . 110.76(9) ?
N4 C24 C19 . . 110.83(8) ?
C23 C24 C19 . . 111.46(9) ?
N4 C24 H24 . . 107.9 ?
C23 C24 H24 . . 107.9 ?
C19 C24 H24 . . 107.9 ?
N3 C25 C27 . . 121.75(9) ?
N3 C25 C26 . . 118.67(9) ?
C27 C25 C26 . . 119.57(9) ?
C25 C26 H26A . . 109.5 ?
C25 C26 H26B . . 109.5 ?
H26A C26 H26B . . 109.5 ?
C25 C26 H26C . . 109.5 ?
H26A C26 H26C . . 109.5 ?
H26B C26 H26C . . 109.5 ?
C25 C27 C28 . . 123.28(9) ?
C25 C27 H27 . . 118.4 ?
C28 C27 H27 . . 118.4 ?
O5 C28 O6A . . 120.10(13) ?
O5 C28 O6B . . 121.0(2) ?
O5 C28 C27 . . 126.94(10) ?
O6A C28 C27 . . 112.70(12) ?
O6B C28 C27 . . 108.9(3) ?
O6A C29A C30A . . 110.8(2) ?
O6A C29A H29A . . 109.5 ?
C30A C29A H29A . . 109.5 ?
O6A C29A H29B . . 109.5 ?
C30A C29A H29B . . 109.5 ?
H29A C29A H29B . . 108.1 ?
C29A C30A H30A . . 109.5 ?
C29A C30A H30B . . 109.5 ?
H30A C30A H30B . . 109.5 ?
C29A C30A H30C . . 109.5 ?
H30A C30A H30C . . 109.5 ?
H30B C30A H30C . . 109.5 ?
O6B C29B C30B . . 109.9(5) ?
O6B C29B H29C . . 109.7 ?
C30B C29B H29C . . 109.7 ?
O6B C29B H29D . . 109.7 ?
C30B C29B H29D . . 109.7 ?
H29C C29B H29D . . 108.2 ?
C29B C30B H30D . . 109.5 ?
C29B C30B H30E . . 109.5 ?
H30D C30B H30E . . 109.5 ?
C29B C30B H30F . . 109.5 ?
H30D C30B H30F . . 109.5 ?
H30E C30B H30F . . 109.5 ?
N4 C31 C33 . . 122.59(10) ?
N4 C31 C32 . . 118.16(10) ?
C33 C31 C32 . . 119.25(10) ?
C31 C32 H32A . . 109.5 ?
C31 C32 H32B . . 109.5 ?
H32A C32 H32B . . 109.5 ?
C31 C32 H32C . . 109.5 ?
H32A C32 H32C . . 109.5 ?
H32B C32 H32C . . 109.5 ?
C31 C33 C34 . . 123.87(10) ?
C31 C33 H33 . . 118.1 ?
C34 C33 H33 . . 118.1 ?
O7 C34 O8 . . 121.61(10) ?
O7 C34 C33 . . 126.26(10) ?
O8 C34 C33 . . 112.13(10) ?
O8 C35A C36A . . 109.2(6) ?
O8 C35A H35A . . 109.8 ?
C36A C35A H35A . . 109.8 ?
O8 C35A H35B . . 109.8 ?
C36A C35A H35B . . 109.8 ?
H35A C35A H35B . . 108.3 ?
C35A C36A H36A . . 109.5 ?
C35A C36A H36B . . 109.5 ?
H36A C36A H36B . . 109.5 ?
C35A C36A H36C . . 109.5 ?
H36A C36A H36C . . 109.5 ?
H36B C36A H36C . . 109.5 ?
O8 C35B C36B . . 107.3(7) ?
O8 C35B H35C . . 110.3 ?
C36B C35B H35C . . 110.3 ?
O8 C35B H35D . . 110.3 ?
C36B C35B H35D . . 110.3 ?
H35C C35B H35D . . 108.5 ?
C35B C36B H36D . . 109.5 ?
C35B C36B H36E . . 109.5 ?
H36D C36B H36E . . 109.5 ?
C35B C36B H36F . . 109.5 ?
H36D C36B H36F . . 109.5 ?
H36E C36B H36F . . 109.5 ?

loop_
_geom_bond_atom_site_label_1
_geom_bond_atom_site_label_2
_geom_bond_site_symmetry_2
_geom_bond_distance
_geom_bond_publ_flag
O1 C10 . 1.2273(12) ?
O2 C10 . 1.3584(13) ?
O2 C11 . 1.4482(15) ?
O3 C16 . 1.2272(13) ?
O4 C16 . 1.3605(13) ?
O4 C17 . 1.4520(16) ?
O5 C28 . 1.2294(13) ?
O6A C28 . 1.377(2) ?
O6A C29A . 1.453(3) ?
O6B C28 . 1.398(6) ?
O6B C29B . 1.429(6) ?
O7 C34 . 1.2264(14) ?
O8 C34 . 1.3558(13) ?
O8 C35B . 1.439(7) ?
O8 C35A . 1.455(7) ?
N1 C7 . 1.3448(13) ?
N1 C1 . 1.4538(13) ?
N1 H1N . 0.850(13) ?
N2 C13 . 1.3435(14) ?
N2 C6 . 1.4577(13) ?
N2 H2N . 0.865(13) ?
N3 C25 . 1.3446(13) ?
N3 C19 . 1.4537(13) ?
N3 H3N . 0.847(13) ?
N4 C31 . 1.3392(14) ?
N4 C24 . 1.4639(13) ?
N4 H4N . 0.811(13) ?
C1 C2 . 1.5293(14) ?
C1 C6 . 1.5332(15) ?
C1 H1 . 0.9800 ?
C2 C3 . 1.5251(16) ?
C2 H2A . 0.9700 ?
C2 H2B . 0.9700 ?
C3 C4 . 1.5145(18) ?
C3 H3A . 0.9700 ?
C3 H3B . 0.9700 ?
C4 C5 . 1.5288(18) ?
C4 H4A . 0.9700 ?
C4 H4B . 0.9700 ?
C5 C6 . 1.5277(15) ?
C5 H5A . 0.9700 ?
C5 H5B . 0.9700 ?
C6 H6 . 0.9800 ?
C7 C9 . 1.3626(14) ?
C7 C8 . 1.5003(15) ?
C8 H8A . 0.9600 ?
C8 H8B . 0.9600 ?
C8 H8C . 0.9600 ?
C9 C10 . 1.4202(14) ?
C9 H9 . 0.9300 ?
C11 C12 . 1.465(2) ?
C11 H11A . 0.9700 ?
C11 H11B . 0.9700 ?
C12 H12A . 0.9600 ?
C12 H12B . 0.9600 ?
C12 H12C . 0.9600 ?
C13 C15 . 1.3662(17) ?
C13 C14 . 1.5119(18) ?
C14 H14A . 0.9600 ?
C14 H14B . 0.9600 ?
C14 H14C . 0.9600 ?
C15 C16 . 1.4172(16) ?
C15 H15 . 0.9300 ?
C17 C18 . 1.490(2) ?
C17 H17A . 0.9700 ?
C17 H17B . 0.9700 ?
C18 H18A . 0.9600 ?
C18 H18B . 0.9600 ?
C18 H18C . 0.9600 ?
C19 C20 . 1.5327(14) ?
C19 C24 . 1.5368(15) ?
C19 H19 . 0.9800 ?
C20 C21 . 1.5277(16) ?
C20 H20A . 0.9700 ?
C20 H20B . 0.9700 ?
C21 C22 . 1.5121(19) ?
C21 H21A . 0.9700 ?
C21 H21B . 0.9700 ?
C22 C23 . 1.5264(17) ?
C22 H22A . 0.9700 ?
C22 H22B . 0.9700 ?
C23 C24 . 1.5298(14) ?
C23 H23A . 0.9700 ?
C23 H23B . 0.9700 ?
C24 H24 . 0.9800 ?
C25 C27 . 1.3727(14) ?
C25 C26 . 1.4979(14) ?
C26 H26A . 0.9600 ?
C26 H26B . 0.9600 ?
C26 H26C . 0.9600 ?
C27 C28 . 1.4197(15) ?
C27 H27 . 0.9300 ?
C29A C30A . 1.484(3) ?
C29A H29A . 0.9700 ?
C29A H29B . 0.9700 ?
C30A H30A . 0.9600 ?
C30A H30B . 0.9600 ?
C30A H30C . 0.9600 ?
C29B C30B . 1.475(7) ?
C29B H29C . 0.9700 ?
C29B H29D . 0.9700 ?
C30B H30D . 0.9600 ?
C30B H30E . 0.9600 ?
C30B H30F . 0.9600 ?
C31 C33 . 1.3751(15) ?
C31 C32 . 1.5048(15) ?
C32 H32A . 0.9600 ?
C32 H32B . 0.9600 ?
C32 H32C . 0.9600 ?
C33 C34 . 1.4231(15) ?
C33 H33 . 0.9300 ?
C35A C36A . 1.485(9) ?
C35A H35A . 0.9700 ?
C35A H35B . 0.9700 ?
C36A H36A . 0.9600 ?
C36A H36B . 0.9600 ?
C36A H36C . 0.9600 ?
C35B C36B . 1.468(9) ?
C35B H35C . 0.9700 ?
C35B H35D . 0.9700 ?
C36B H36D . 0.9600 ?
C36B H36E . 0.9600 ?
C36B H36F . 0.9600 ?

loop_
_geom_hbond_atom_site_label_D
_geom_hbond_atom_site_label_H
_geom_hbond_atom_site_label_A
_geom_hbond_site_symmetry_A
_geom_hbond_distance_DH
_geom_hbond_distance_HA
_geom_hbond_distance_DA
_geom_hbond_angle_DHA
N1 H1N O1 . 0.850(13) 2.048(14) 2.754(2) 140.1(12)
N2 H2N O3 . 0.865(12) 2.009(12) 2.720(2) 138.7(13)
N3 H3N O5 . 0.846(17) 2.018(15) 2.724(2) 140.3(12)
N4 H4N O7 . 0.811(17) 2.112(15) 2.754(2) 136.1(14)
C4 H4A O6A 1_665 0.97 2.48 3.400(3) 158
